data_7160780
loop_
_publ_author_name
'Bu, Shixuan'
'Wang, Haoran'
'Wang, Sunewang R.'

_publ_section_title
;
 Expedient regioselective synthesis of all-different tetraaryl furans.
;
_journal_issue 42
_journal_name_full 'Organic &amp; biomolecular chemistry'
_journal_page_first 9602
_journal_page_last 9607
_journal_paper_doi 10.1039/d5ob01484k
_journal_volume 23
_journal_year 2025
_chemical_formula_moiety 'C34 H26 O3'
_chemical_formula_sum 'C34 H26 O3'
_chemical_formula_weight 482.55
_space_group_crystal_system orthorhombic
_space_group_IT_number 61
_space_group_name_Hall '-P 2ac 2ab'
_space_group_name_H-M_alt 'P b c a'
_atom_sites_solution_hydrogens geom
_atom_sites_solution_primary dual
_audit_creation_date 2024-01-12
_audit_creation_method
;
Olex2 1.5
(compiled 2023.08.24 svn.re1ec1418 for OlexSys, GUI svn.r6817)
;
_audit_update_record
;
2024-08-24 deposited with the CCDC.	2025-10-06 downloaded from the CCDC.
;
_cell_angle_alpha 90
_cell_angle_beta 90
_cell_angle_gamma 90
_cell_formula_units_Z 8
_cell_length_a 17.9007(2)
_cell_length_b 10.25550(10)
_cell_length_c 27.1733(3)
_cell_measurement_reflns_used 18320
_cell_measurement_temperature 172(1)
_cell_measurement_theta_max 73.3950
_cell_measurement_theta_min 4.0620
_cell_volume 4988.49(9)
_computing_cell_refinement 'CrysAlisPro 1.171.42.100a (Rigaku OD, 2023)'
_computing_data_collection 'CrysAlisPro 1.171.42.100a (Rigaku OD, 2023)'
_computing_data_reduction 'CrysAlisPro 1.171.42.100a (Rigaku OD, 2023)'
_computing_molecular_graphics 'Olex2 1.5 (Dolomanov et al., 2009)'
_computing_publication_material 'Olex2 1.5 (Dolomanov et al., 2009)'
_computing_structure_refinement 'SHELXL 2018/3 (Sheldrick, 2015)'
_computing_structure_solution 'SHELXT 2018/2 (Sheldrick, 2018)'
_diffrn_ambient_environment N~2~
_diffrn_ambient_temperature 172(1)
_diffrn_detector 'Hybrid Pixel Array Detector'
_diffrn_detector_area_resol_mean 5.8140
_diffrn_measured_fraction_theta_full 0.999
_diffrn_measured_fraction_theta_max 0.999
_diffrn_measurement_details
;
List of Runs (angles in degrees, time in seconds):

  # Type    Start    End  Width  t~exp~   \w     \q     \k     \f   Frames
#--------------------------------------------------------------------------
  1  \w    -28.00  27.00   1.00    2.00    --    0.00 -37.00-150.00   55
  2  \w    -85.00 -26.00   1.00    2.00    --    0.00 -77.00-150.00   59
  3  \w     -9.00  33.00   1.00    2.00    --    0.00 -77.00-150.00   42
  4  \w    -27.00  12.00   1.00    2.00    --    0.00  37.00 120.00   39
  5  \w     43.00  69.00   1.00    2.00    --    0.00  57.00  30.00   26
  6  \w     40.00  66.00   1.00    2.00    --    0.00  37.00 120.00   26
  7  \w    -89.00  18.00   1.00    2.00    --    0.00 -57.00 120.00  107
  8  \w     69.00 164.00   1.00    3.00    --   92.10  45.00 -30.00   95
  9  \w     93.00 119.00   1.00    3.00    --   92.10 -82.00  30.00   26
 10  \w     11.00  53.00   1.00    3.00    --   92.10 -82.00-120.00   42
 11  \w     14.00  58.00   1.00    3.00    --   92.10 -82.00   0.00   44
 12  \w     66.00 182.00   1.00    3.00    --   92.10  45.00 -60.00  116
 13  \w     64.00 180.00   1.00    3.00    --   92.10  61.00  30.00  116
 14  \w      3.00 120.00   1.00    3.00    --   92.10 -61.00-150.00  117
 15  \w     11.00 128.00   1.00    3.00    --   92.10 -82.00  90.00  117
 16  \w      4.00  29.00   1.00    3.00    --   92.10 -82.00  30.00   25
 17  \w     69.00 109.00   1.00    3.00    --   92.10  30.00-180.00   40
 18  \w     76.00 128.00   1.00    3.00    --   92.10 -82.00 -60.00   52
 19  \w    130.00 156.00   1.00    3.00    --   92.10  30.00-180.00   26
 20  \w      7.00  33.00   1.00    3.00    --   92.10 -82.00 -60.00   26
 21  \w      4.00  46.00   1.00    3.00    --   92.10 -82.00-150.00   42
 22  \w     94.00 120.00   1.00    3.00    --   92.10 -82.00 120.00   26
 23  \w     71.00 128.00   1.00    3.00    --   92.10 -82.00-120.00   57
 24  \w     84.00 109.00   1.00    3.00    --   92.10 -82.00   0.00   25
 25  \w      6.00 119.00   1.00    3.00    --   92.10 -61.00  90.00  113
 26  \w     93.00 119.00   1.00    3.00    --   92.10 -82.00 -90.00   26
 27  \w     96.00 122.00   1.00    3.00    --   92.10 -82.00 150.00   26
 28  \w     61.00 122.00   1.00    3.00    --   92.10  82.00  30.00   61
;
_diffrn_measurement_device 'four-circle diffractometer'
_diffrn_measurement_device_type 'XtaLAB AFC12 (RINC): Kappa dual home/near'
_diffrn_measurement_method '\w scans'
_diffrn_orient_matrix_type 'CrysAlisPro convention (1999,Acta A55,543-557)'
_diffrn_orient_matrix_UB_11 0.0004771000
_diffrn_orient_matrix_UB_12 -0.0245096000
_diffrn_orient_matrix_UB_13 0.0559208000
_diffrn_orient_matrix_UB_21 -0.0122436000
_diffrn_orient_matrix_UB_22 -0.1466913000
_diffrn_orient_matrix_UB_23 -0.0090899000
_diffrn_orient_matrix_UB_31 0.0852291000
_diffrn_orient_matrix_UB_32 -0.0208607000
_diffrn_orient_matrix_UB_33 -0.0016603000
_diffrn_radiation_monochromator mirror
_diffrn_radiation_probe x-ray
_diffrn_radiation_type 'Cu K\a'
_diffrn_radiation_wavelength 1.54184
_diffrn_reflns_av_R_equivalents 0.0785
_diffrn_reflns_av_unetI/netI 0.0389
_diffrn_reflns_Laue_measured_fraction_full 0.999
_diffrn_reflns_Laue_measured_fraction_max 0.999
_diffrn_reflns_limit_h_max 21
_diffrn_reflns_limit_h_min -19
_diffrn_reflns_limit_k_max 12
_diffrn_reflns_limit_k_min -12
_diffrn_reflns_limit_l_max 32
_diffrn_reflns_limit_l_min -32
_diffrn_reflns_number 57491
_diffrn_reflns_point_group_measured_fraction_full 0.999
_diffrn_reflns_point_group_measured_fraction_max 0.999
_diffrn_reflns_theta_full 67.049
_diffrn_reflns_theta_max 67.049
_diffrn_reflns_theta_min 3.253
_diffrn_source 'micro-focus sealed X-ray tube'
_diffrn_source_type 'Rigaku (Cu) X-ray Source'
_exptl_absorpt_coefficient_mu 0.639
_exptl_absorpt_correction_T_max 1.00000
_exptl_absorpt_correction_T_min 0.45164
_exptl_absorpt_correction_type multi-scan
_exptl_absorpt_process_details
;
CrysAlisPro 1.171.42.100a (Rigaku Oxford Diffraction, 2023)
Empirical absorption correction using spherical harmonics,
implemented in SCALE3 ABSPACK scaling algorithm.
;
_exptl_crystal_colour 'clear light colourless'
_exptl_crystal_colour_lustre clear
_exptl_crystal_colour_modifier light
_exptl_crystal_colour_primary colourless
_exptl_crystal_density_diffrn 1.285
_exptl_crystal_description block
_exptl_crystal_F_000 2032
_exptl_crystal_size_max 0.36
_exptl_crystal_size_mid 0.24
_exptl_crystal_size_min 0.22
_refine_diff_density_max 0.417
_refine_diff_density_min -0.235
_refine_diff_density_rms 0.041
_refine_ls_extinction_coef 0.00094(10)
_refine_ls_extinction_expression Fc^*^=kFc[1+0.001xFc^2^\l^3^/sin(2\q)]^-1/4^
_refine_ls_extinction_method 'SHELXL-2018/3 (Sheldrick 2018)'
_refine_ls_goodness_of_fit_ref 1.036
_refine_ls_hydrogen_treatment constr
_refine_ls_matrix_type full
_refine_ls_number_parameters 335
_refine_ls_number_reflns 4455
_refine_ls_number_restraints 0
_refine_ls_restrained_S_all 1.036
_refine_ls_R_factor_all 0.0437
_refine_ls_R_factor_gt 0.0387
_refine_ls_shift/su_max 0.001
_refine_ls_shift/su_mean 0.000
_refine_ls_structure_factor_coef Fsqd
_refine_ls_weighting_details 'w=1/[\s^2^(Fo^2^)+(0.0440P)^2^+1.6588P] where P=(Fo^2^+2Fc^2^)/3'
_refine_ls_weighting_scheme calc
_refine_ls_wR_factor_gt 0.0985
_refine_ls_wR_factor_ref 0.1022
_reflns_Friedel_coverage 0.000
_reflns_number_gt 3952
_reflns_number_total 4455
_reflns_threshold_expression 'I > 2\s(I)'
_cod_data_source_file d5ob01484k2.cif
_cod_data_source_block exp_3919_auto
_cod_depositor_comments 'Adding full bibliography for 7160780--7160781.cif.'
_cod_database_code 7160780
_shelx_shelxl_version_number 2018/3
_shelx_space_group_comment
;
The symmetry employed for this shelxl refinement is uniquely defined
by the following loop, which should always be used as a source of
symmetry information in preference to the above space-group names.
They are only intended as comments.
;
_shelx_estimated_absorpt_t_max 0.872
_shelx_estimated_absorpt_t_min 0.803
_olex2_refinement_description
;
1. Fixed Uiso
 At 1.2 times of:
  All C(H) groups, All C(H,H) groups
2.a Ternary CH refined with riding coordinates:
 C29(H29)
2.b Secondary CH2 refined with riding coordinates:
 C33(H33A,H33B)
2.c Aromatic/amide H refined with riding coordinates:
 C2(H2), C35(H35), C4(H4), C5(H5), C6(H6), C8(H8), C9(H9), C10(H10), C11(H11),
 C12(H12), C14(H14), C15(H15), C16(H16), C17(H17), C18(H18), C21(H21), C22(H22),
  C23(H23), C25(H25), C26(H26), C27(H27), C28(H28), C34(H34)
;
_olex2_submission_special_instructions 'No special instructions were received'
_oxdiff_exptl_absorpt_empirical_details
;
Empirical correction (ABSPACK) includes:
- Absorption correction using spherical harmonics
- Frame scaling
;
_oxdiff_exptl_absorpt_empirical_full_max 3.582
_oxdiff_exptl_absorpt_empirical_full_min 0.455

loop_
_space_group_symop_operation_xyz
'x, y, z'
'-x+1/2, -y, z+1/2'
'-x, y+1/2, -z+1/2'
'x+1/2, -y+1/2, -z'
'-x, -y, -z'
'x-1/2, y, -z-1/2'
'x, -y-1/2, z-1/2'
'-x-1/2, y-1/2, z'

loop_
_atom_site_label
_atom_site_type_symbol
_atom_site_fract_x
_atom_site_fract_y
_atom_site_fract_z
_atom_site_U_iso_or_equiv
_atom_site_adp_type
_atom_site_occupancy
_atom_site_site_symmetry_order
_atom_site_calc_flag
_atom_site_refinement_flags_posn
_atom_site_refinement_flags_adp
_atom_site_refinement_flags_occupancy
_atom_site_disorder_assembly
_atom_site_disorder_group
O1 O 0.47894(5) 0.45136(9) 0.58355(3) 0.0301(2) Uani 1 1 d . . . . .
O2 O 0.57642(6) 0.77381(10) 0.55158(4) 0.0424(3) Uani 1 1 d . . . . .
O3 O 0.63708(7) 0.76315(13) 0.47971(4) 0.0565(3) Uani 1 1 d . . . . .
C1 C 0.59061(8) 0.37565(14) 0.54181(5) 0.0322(3) Uani 1 1 d . . . . .
C2 C 0.58470(9) 0.25277(14) 0.56286(6) 0.0409(4) Uani 1 1 d . . . . .
H2 H 0.551194 0.238558 0.589438 0.049 Uiso 1 1 calc R U . . .
C35 C 0.62781(10) 0.15069(17) 0.54502(7) 0.0543(5) Uani 1 1 d . . . . .
H35 H 0.623483 0.066528 0.559341 0.065 Uiso 1 1 calc R U . . .
C4 C 0.67706(10) 0.1707(2) 0.50649(7) 0.0595(5) Uani 1 1 d . . . . .
H4 H 0.707217 0.101026 0.494864 0.071 Uiso 1 1 calc R U . . .
C5 C 0.68217(10) 0.2918(2) 0.48512(7) 0.0559(5) Uani 1 1 d . . . . .
H5 H 0.715632 0.305476 0.458480 0.067 Uiso 1 1 calc R U . . .
C6 C 0.63895(9) 0.39342(17) 0.50217(5) 0.0429(4) Uani 1 1 d . . . . .
H6 H 0.642141 0.476370 0.486757 0.051 Uiso 1 1 calc R U . . .
C7 C 0.64074(7) 0.49931(12) 0.63368(4) 0.0270(3) Uani 1 1 d . . . . .
C8 C 0.61150(8) 0.40758(14) 0.66625(5) 0.0353(3) Uani 1 1 d . . . . .
H8 H 0.558896 0.396874 0.668495 0.042 Uiso 1 1 calc R U . . .
C9 C 0.65768(9) 0.33192(16) 0.69533(6) 0.0436(4) Uani 1 1 d . . . . .
H9 H 0.636730 0.268755 0.716855 0.052 Uiso 1 1 calc R U . . .
C10 C 0.73444(9) 0.34797(17) 0.69316(6) 0.0458(4) Uani 1 1 d . . . . .
H10 H 0.766287 0.296473 0.713269 0.055 Uiso 1 1 calc R U . . .
C11 C 0.76411(8) 0.43906(17) 0.66164(6) 0.0436(4) Uani 1 1 d . . . . .
H11 H 0.816687 0.451056 0.660230 0.052 Uiso 1 1 calc R U . . .
C12 C 0.71789(8) 0.51366(14) 0.63186(5) 0.0350(3) Uani 1 1 d . . . . .
H12 H 0.739269 0.575380 0.609918 0.042 Uiso 1 1 calc R U . . .
C13 C 0.38545(7) 0.53246(12) 0.63838(5) 0.0269(3) Uani 1 1 d . . . . .
C14 C 0.35893(8) 0.61125(14) 0.67636(5) 0.0325(3) Uani 1 1 d . . . . .
H14 H 0.389268 0.679774 0.688771 0.039 Uiso 1 1 calc R U . . .
C15 C 0.28868(8) 0.59025(15) 0.69609(5) 0.0397(3) Uani 1 1 d . . . . .
H15 H 0.271324 0.644522 0.722013 0.048 Uiso 1 1 calc R U . . .
C16 C 0.24347(9) 0.49143(16) 0.67859(6) 0.0418(4) Uani 1 1 d . . . . .
H16 H 0.195703 0.476642 0.692767 0.050 Uiso 1 1 calc R U . . .
C17 C 0.26842(8) 0.41428(15) 0.64026(6) 0.0401(3) Uani 1 1 d . . . . .
H17 H 0.237333 0.347024 0.627674 0.048 Uiso 1 1 calc R U . . .
C18 C 0.33860(8) 0.43459(13) 0.62010(5) 0.0323(3) Uani 1 1 d . . . . .
H18 H 0.355056 0.381492 0.593581 0.039 Uiso 1 1 calc R U . . .
C19 C 0.48931(7) 0.85773(12) 0.65180(5) 0.0283(3) Uani 1 1 d . . . . .
C20 C 0.52403(7) 0.73595(12) 0.66374(4) 0.0267(3) Uani 1 1 d . . . . .
C21 C 0.56688(7) 0.72740(14) 0.70588(5) 0.0312(3) Uani 1 1 d . . . . .
H21 H 0.590353 0.647047 0.713854 0.037 Uiso 1 1 calc R U . . .
C22 C 0.57652(8) 0.83561(15) 0.73735(5) 0.0370(3) Uani 1 1 d . . . . .
H22 H 0.605444 0.826925 0.766480 0.044 Uiso 1 1 calc R U . . .
C23 C 0.54459(9) 0.95221(15) 0.72617(5) 0.0381(3) Uani 1 1 d . . . . .
H23 H 0.551711 1.024600 0.747476 0.046 Uiso 1 1 calc R U . . .
C24 C 0.50102(8) 0.96683(13) 0.68329(5) 0.0338(3) Uani 1 1 d . . . . .
C25 C 0.46850(10) 1.08844(14) 0.67053(6) 0.0435(4) Uani 1 1 d . . . . .
H25 H 0.477090 1.162181 0.690921 0.052 Uiso 1 1 calc R U . . .
C26 C 0.42540(10) 1.10137(15) 0.62978(6) 0.0461(4) Uani 1 1 d . . . . .
H26 H 0.404296 1.183675 0.621772 0.055 Uiso 1 1 calc R U . . .
C27 C 0.41197(9) 0.99320(14) 0.59944(5) 0.0387(3) Uani 1 1 d . . . . .
H27 H 0.380786 1.002457 0.571369 0.046 Uiso 1 1 calc R U . . .
C28 C 0.44311(8) 0.87486(13) 0.60974(5) 0.0314(3) Uani 1 1 d . . . . .
H28 H 0.433804 0.803016 0.588538 0.038 Uiso 1 1 calc R U . . .
C29 C 0.54836(7) 0.49150(13) 0.56101(5) 0.0284(3) Uani 1 1 d . . . . .
H29 H 0.535927 0.548699 0.532355 0.034 Uiso 1 1 calc R U . . .
C30 C 0.58790(7) 0.57756(12) 0.60058(4) 0.0265(3) Uani 1 1 d . . . . .
C31 C 0.51903(7) 0.62356(12) 0.62945(4) 0.0250(3) Uani 1 1 d . . . . .
C32 C 0.46156(7) 0.54529(12) 0.61842(4) 0.0261(3) Uani 1 1 d . . . . .
C33 C 0.62978(8) 0.69051(14) 0.57626(5) 0.0325(3) Uani 1 1 d . . . . .
H33A H 0.657272 0.740990 0.601488 0.039 Uiso 1 1 calc R U . . .
H33B H 0.666362 0.656216 0.552201 0.039 Uiso 1 1 calc R U . . .
C34 C 0.58728(9) 0.80222(14) 0.50467(5) 0.0368(3) Uani 1 1 d . . . . .
H34 H 0.552167 0.858928 0.489534 0.044 Uiso 1 1 calc R U . . .

loop_
_atom_site_aniso_label
_atom_site_aniso_U_11
_atom_site_aniso_U_22
_atom_site_aniso_U_33
_atom_site_aniso_U_23
_atom_site_aniso_U_13
_atom_site_aniso_U_12
O1 0.0266(5) 0.0303(5) 0.0335(5) -0.0069(4) -0.0001(4) 0.0000(4)
O2 0.0434(6) 0.0432(6) 0.0407(6) 0.0167(5) 0.0102(5) 0.0123(5)
O3 0.0585(8) 0.0775(9) 0.0335(6) 0.0080(6) 0.0036(5) 0.0157(6)
C1 0.0294(7) 0.0375(8) 0.0298(7) -0.0079(6) -0.0067(5) 0.0032(6)
C2 0.0414(9) 0.0372(8) 0.0441(8) -0.0083(7) -0.0065(7) 0.0043(6)
C35 0.0563(11) 0.0396(9) 0.0670(11) -0.0163(8) -0.0221(9) 0.0129(8)
C4 0.0448(10) 0.0696(12) 0.0640(11) -0.0375(10) -0.0155(9) 0.0248(9)
C5 0.0411(9) 0.0792(13) 0.0473(9) -0.0245(9) -0.0006(7) 0.0126(9)
C6 0.0388(8) 0.0571(10) 0.0327(7) -0.0104(7) -0.0008(6) 0.0047(7)
C7 0.0283(7) 0.0278(6) 0.0250(6) -0.0025(5) -0.0019(5) 0.0021(5)
C8 0.0300(7) 0.0368(8) 0.0391(8) 0.0079(6) -0.0039(6) -0.0013(6)
C9 0.0405(9) 0.0450(9) 0.0453(8) 0.0169(7) -0.0040(7) 0.0009(7)
C10 0.0393(9) 0.0546(10) 0.0435(8) 0.0135(7) -0.0079(7) 0.0102(7)
C11 0.0280(8) 0.0593(10) 0.0435(8) 0.0061(7) -0.0035(6) 0.0048(7)
C12 0.0303(7) 0.0420(8) 0.0328(7) 0.0040(6) 0.0003(6) 0.0001(6)
C13 0.0262(7) 0.0267(6) 0.0278(6) 0.0055(5) -0.0034(5) 0.0031(5)
C14 0.0298(7) 0.0346(7) 0.0330(7) -0.0019(6) -0.0013(5) 0.0000(6)
C15 0.0338(8) 0.0491(9) 0.0363(8) -0.0040(7) 0.0042(6) 0.0031(7)
C16 0.0285(7) 0.0536(9) 0.0433(8) 0.0040(7) 0.0029(6) -0.0019(7)
C17 0.0334(8) 0.0417(8) 0.0453(8) 0.0011(7) -0.0027(6) -0.0080(6)
C18 0.0322(7) 0.0302(7) 0.0344(7) 0.0003(6) -0.0015(6) -0.0005(6)
C19 0.0302(7) 0.0274(6) 0.0273(6) 0.0004(5) 0.0056(5) -0.0031(5)
C20 0.0262(7) 0.0288(7) 0.0249(6) -0.0004(5) 0.0024(5) -0.0030(5)
C21 0.0295(7) 0.0360(7) 0.0283(7) 0.0012(6) -0.0004(5) -0.0023(6)
C22 0.0353(8) 0.0493(9) 0.0264(7) -0.0038(6) -0.0021(6) -0.0110(6)
C23 0.0429(8) 0.0379(8) 0.0335(7) -0.0095(6) 0.0055(6) -0.0128(6)
C24 0.0380(8) 0.0305(7) 0.0329(7) -0.0029(6) 0.0085(6) -0.0080(6)
C25 0.0574(10) 0.0273(7) 0.0458(9) -0.0047(6) 0.0135(7) -0.0025(7)
C26 0.0583(10) 0.0294(8) 0.0504(9) 0.0059(7) 0.0113(8) 0.0093(7)
C27 0.0443(9) 0.0346(8) 0.0372(8) 0.0073(6) 0.0048(6) 0.0067(6)
C28 0.0341(7) 0.0304(7) 0.0298(7) 0.0016(5) 0.0026(6) 0.0014(6)
C29 0.0266(7) 0.0325(7) 0.0262(6) -0.0005(5) -0.0016(5) 0.0018(5)
C30 0.0268(7) 0.0274(7) 0.0252(6) 0.0005(5) -0.0008(5) 0.0003(5)
C31 0.0260(6) 0.0252(6) 0.0240(6) 0.0027(5) -0.0010(5) 0.0024(5)
C32 0.0283(7) 0.0252(6) 0.0248(6) 0.0001(5) -0.0021(5) 0.0039(5)
C33 0.0326(7) 0.0335(7) 0.0315(7) 0.0068(6) 0.0015(6) 0.0019(6)
C34 0.0392(8) 0.0362(8) 0.0351(8) 0.0077(6) -0.0027(6) -0.0016(6)

loop_
_atom_type_symbol
_atom_type_description
_atom_type_scat_dispersion_real
_atom_type_scat_dispersion_imag
_atom_type_scat_source
C C 0.0181 0.0091 'International Tables Vol C Tables 4.2.6.8 and 6.1.1.4'
H H 0.0000 0.0000 'International Tables Vol C Tables 4.2.6.8 and 6.1.1.4'
O O 0.0492 0.0322 'International Tables Vol C Tables 4.2.6.8 and 6.1.1.4'

loop_
_geom_angle_atom_site_label_1
_geom_angle_atom_site_label_2
_geom_angle_atom_site_label_3
_geom_angle
_geom_angle_site_symmetry_1
_geom_angle_site_symmetry_3
_geom_angle_publ_flag
C32 O1 C29 106.54(10) . . ?
C34 O2 C33 118.69(11) . . ?
C2 C1 C6 118.99(14) . . ?
C2 C1 C29 122.46(13) . . ?
C6 C1 C29 118.53(13) . . ?
C1 C2 H2 120.1 . . ?
C35 C2 C1 119.90(16) . . ?
C35 C2 H2 120.1 . . ?
C2 C35 H35 119.8 . . ?
C4 C35 C2 120.42(17) . . ?
C4 C35 H35 119.8 . . ?
C35 C4 H4 120.1 . . ?
C5 C4 C35 119.78(16) . . ?
C5 C4 H4 120.1 . . ?
C4 C5 H5 119.9 . . ?
C4 C5 C6 120.26(17) . . ?
C6 C5 H5 119.9 . . ?
C1 C6 H6 119.7 . . ?
C5 C6 C1 120.63(17) . . ?
C5 C6 H6 119.7 . . ?
C8 C7 C30 119.63(12) . . ?
C12 C7 C8 117.86(12) . . ?
C12 C7 C30 122.49(12) . . ?
C7 C8 H8 119.4 . . ?
C9 C8 C7 121.16(14) . . ?
C9 C8 H8 119.4 . . ?
C8 C9 H9 119.9 . . ?
C8 C9 C10 120.15(14) . . ?
C10 C9 H9 119.9 . . ?
C9 C10 H10 120.3 . . ?
C11 C10 C9 119.38(14) . . ?
C11 C10 H10 120.3 . . ?
C10 C11 H11 119.7 . . ?
C10 C11 C12 120.53(14) . . ?
C12 C11 H11 119.7 . . ?
C7 C12 H12 119.6 . . ?
C11 C12 C7 120.89(13) . . ?
C11 C12 H12 119.6 . . ?
C14 C13 C18 118.34(12) . . ?
C14 C13 C32 122.41(12) . . ?
C18 C13 C32 119.21(12) . . ?
C13 C14 H14 119.8 . . ?
C15 C14 C13 120.40(13) . . ?
C15 C14 H14 119.8 . . ?
C14 C15 H15 119.6 . . ?
C16 C15 C14 120.88(14) . . ?
C16 C15 H15 119.6 . . ?
C15 C16 H16 120.3 . . ?
C15 C16 C17 119.34(14) . . ?
C17 C16 H16 120.3 . . ?
C16 C17 H17 119.8 . . ?
C16 C17 C18 120.31(14) . . ?
C18 C17 H17 119.8 . . ?
C13 C18 H18 119.6 . . ?
C17 C18 C13 120.70(13) . . ?
C17 C18 H18 119.6 . . ?
C24 C19 C20 119.02(12) . . ?
C28 C19 C20 122.84(12) . . ?
C28 C19 C24 118.14(12) . . ?
C19 C20 C31 120.57(11) . . ?
C21 C20 C19 118.96(12) . . ?
C21 C20 C31 120.30(12) . . ?
C20 C21 H21 119.3 . . ?
C20 C21 C22 121.35(13) . . ?
C22 C21 H21 119.3 . . ?
C21 C22 H22 119.8 . . ?
C23 C22 C21 120.31(13) . . ?
C23 C22 H22 119.8 . . ?
C22 C23 H23 119.6 . . ?
C22 C23 C24 120.71(13) . . ?
C24 C23 H23 119.6 . . ?
C23 C24 C19 119.63(13) . . ?
C23 C24 C25 121.48(13) . . ?
C25 C24 C19 118.90(13) . . ?
C24 C25 H25 119.4 . . ?
C26 C25 C24 121.24(14) . . ?
C26 C25 H25 119.4 . . ?
C25 C26 H26 120.0 . . ?
C25 C26 C27 120.00(14) . . ?
C27 C26 H26 120.0 . . ?
C26 C27 H27 119.6 . . ?
C28 C27 C26 120.85(15) . . ?
C28 C27 H27 119.6 . . ?
C19 C28 H28 119.6 . . ?
C27 C28 C19 120.82(13) . . ?
C27 C28 H28 119.6 . . ?
O1 C29 C1 110.79(11) . . ?
O1 C29 H29 107.8 . . ?
O1 C29 C30 105.01(10) . . ?
C1 C29 H29 107.8 . . ?
C1 C29 C30 117.27(11) . . ?
C30 C29 H29 107.8 . . ?
C7 C30 C29 112.84(10) . . ?
C7 C30 C31 110.90(10) . . ?
C31 C30 C29 99.30(10) . . ?
C33 C30 C7 110.34(11) . . ?
C33 C30 C29 110.66(10) . . ?
C33 C30 C31 112.43(10) . . ?
C20 C31 C30 120.71(11) . . ?
C32 C31 C20 130.72(12) . . ?
C32 C31 C30 108.56(11) . . ?
O1 C32 C13 113.41(11) . . ?
C31 C32 O1 113.40(11) . . ?
C31 C32 C13 133.01(12) . . ?
O2 C33 C30 108.90(11) . . ?
O2 C33 H33A 109.9 . . ?
O2 C33 H33B 109.9 . . ?
C30 C33 H33A 109.9 . . ?
C30 C33 H33B 109.9 . . ?
H33A C33 H33B 108.3 . . ?
O2 C34 H34 117.1 . . ?
O3 C34 O2 125.86(14) . . ?
O3 C34 H34 117.1 . . ?

loop_
_geom_bond_atom_site_label_1
_geom_bond_atom_site_label_2
_geom_bond_distance
_geom_bond_site_symmetry_2
_geom_bond_publ_flag
O1 C29 1.4452(16) . ?
O1 C32 1.3867(15) . ?
O2 C33 1.4464(16) . ?
O2 C34 1.3220(17) . ?
O3 C34 1.1897(18) . ?
C1 C2 1.388(2) . ?
C1 C6 1.394(2) . ?
C1 C29 1.5020(18) . ?
C2 H2 0.9500 . ?
C2 C35 1.388(2) . ?
C35 H35 0.9500 . ?
C35 C4 1.384(3) . ?
C4 H4 0.9500 . ?
C4 C5 1.373(3) . ?
C5 H5 0.9500 . ?
C5 C6 1.379(2) . ?
C6 H6 0.9500 . ?
C7 C8 1.3936(19) . ?
C7 C12 1.390(2) . ?
C7 C30 1.5322(17) . ?
C8 H8 0.9500 . ?
C8 C9 1.382(2) . ?
C9 H9 0.9500 . ?
C9 C10 1.385(2) . ?
C10 H10 0.9500 . ?
C10 C11 1.374(2) . ?
C11 H11 0.9500 . ?
C11 C12 1.387(2) . ?
C12 H12 0.9500 . ?
C13 C14 1.3941(18) . ?
C13 C18 1.3990(19) . ?
C13 C32 1.4723(18) . ?
C14 H14 0.9500 . ?
C14 C15 1.384(2) . ?
C15 H15 0.9500 . ?
C15 C16 1.381(2) . ?
C16 H16 0.9500 . ?
C16 C17 1.382(2) . ?
C17 H17 0.9500 . ?
C17 C18 1.386(2) . ?
C18 H18 0.9500 . ?
C19 C20 1.4323(18) . ?
C19 C24 1.4242(18) . ?
C19 C28 1.4216(19) . ?
C20 C21 1.3811(18) . ?
C20 C31 1.4847(17) . ?
C21 H21 0.9500 . ?
C21 C22 1.412(2) . ?
C22 H22 0.9500 . ?
C22 C23 1.360(2) . ?
C23 H23 0.9500 . ?
C23 C24 1.410(2) . ?
C24 C25 1.419(2) . ?
C25 H25 0.9500 . ?
C25 C26 1.356(2) . ?
C26 H26 0.9500 . ?
C26 C27 1.403(2) . ?
C27 H27 0.9500 . ?
C27 C28 1.3646(19) . ?
C28 H28 0.9500 . ?
C29 H29 1.0000 . ?
C29 C30 1.5608(17) . ?
C30 C31 1.5356(17) . ?
C30 C33 1.5299(18) . ?
C31 C32 1.3388(18) . ?
C33 H33A 0.9900 . ?
C33 H33B 0.9900 . ?
C34 H34 0.9500 . ?

loop_
_geom_torsion_atom_site_label_1
_geom_torsion_atom_site_label_2
_geom_torsion_atom_site_label_3
_geom_torsion_atom_site_label_4
_geom_torsion
_geom_torsion_site_symmetry_1
_geom_torsion_site_symmetry_2
_geom_torsion_site_symmetry_3
_geom_torsion_site_symmetry_4
_geom_torsion_publ_flag
O1 C29 C30 C7 92.09(12) . . . . ?
O1 C29 C30 C31 -25.38(12) . . . . ?
O1 C29 C30 C33 -143.73(10) . . . . ?
C1 C2 C35 C4 0.4(2) . . . . ?
C1 C29 C30 C7 -31.39(16) . . . . ?
C1 C29 C30 C31 -148.86(11) . . . . ?
C1 C29 C30 C33 92.79(14) . . . . ?
C2 C1 C6 C5 -2.2(2) . . . . ?
C2 C1 C29 O1 -29.10(17) . . . . ?
C2 C1 C29 C30 91.39(16) . . . . ?
C2 C35 C4 C5 -1.3(2) . . . . ?
C35 C4 C5 C6 0.6(3) . . . . ?
C4 C5 C6 C1 1.2(2) . . . . ?
C6 C1 C2 C35 1.4(2) . . . . ?
C6 C1 C29 O1 152.58(12) . . . . ?
C6 C1 C29 C30 -86.93(15) . . . . ?
C7 C8 C9 C10 1.2(2) . . . . ?
C7 C30 C31 C20 76.97(14) . . . . ?
C7 C30 C31 C32 -101.61(12) . . . . ?
C7 C30 C33 O2 -171.20(10) . . . . ?
C8 C7 C12 C11 -0.1(2) . . . . ?
C8 C7 C30 C29 -67.51(15) . . . . ?
C8 C7 C30 C31 42.89(16) . . . . ?
C8 C7 C30 C33 168.14(12) . . . . ?
C8 C9 C10 C11 -0.4(3) . . . . ?
C9 C10 C11 C12 -0.6(3) . . . . ?
C10 C11 C12 C7 0.9(2) . . . . ?
C12 C7 C8 C9 -0.9(2) . . . . ?
C12 C7 C30 C29 110.91(14) . . . . ?
C12 C7 C30 C31 -138.69(13) . . . . ?
C12 C7 C30 C33 -13.45(17) . . . . ?
C13 C14 C15 C16 -0.1(2) . . . . ?
C14 C13 C18 C17 -1.81(19) . . . . ?
C14 C13 C32 O1 175.25(11) . . . . ?
C14 C13 C32 C31 0.6(2) . . . . ?
C14 C15 C16 C17 -1.2(2) . . . . ?
C15 C16 C17 C18 1.0(2) . . . . ?
C16 C17 C18 C13 0.5(2) . . . . ?
C18 C13 C14 C15 1.63(19) . . . . ?
C18 C13 C32 O1 -2.21(16) . . . . ?
C18 C13 C32 C31 -176.88(13) . . . . ?
C19 C20 C21 C22 0.47(19) . . . . ?
C19 C20 C31 C30 108.99(14) . . . . ?
C19 C20 C31 C32 -72.78(18) . . . . ?
C19 C24 C25 C26 1.6(2) . . . . ?
C20 C19 C24 C23 -1.79(19) . . . . ?
C20 C19 C24 C25 178.00(12) . . . . ?
C20 C19 C28 C27 -179.11(13) . . . . ?
C20 C21 C22 C23 -1.2(2) . . . . ?
C20 C31 C32 O1 179.01(12) . . . . ?
C20 C31 C32 C13 -6.3(2) . . . . ?
C21 C20 C31 C30 -66.22(16) . . . . ?
C21 C20 C31 C32 112.01(16) . . . . ?
C21 C22 C23 C24 0.5(2) . . . . ?
C22 C23 C24 C19 1.1(2) . . . . ?
C22 C23 C24 C25 -178.73(14) . . . . ?
C23 C24 C25 C26 -178.65(15) . . . . ?
C24 C19 C20 C21 1.03(19) . . . . ?
C24 C19 C20 C31 -174.24(11) . . . . ?
C24 C19 C28 C27 1.1(2) . . . . ?
C24 C25 C26 C27 0.3(2) . . . . ?
C25 C26 C27 C28 -1.4(2) . . . . ?
C26 C27 C28 C19 0.7(2) . . . . ?
C28 C19 C20 C21 -178.74(12) . . . . ?
C28 C19 C20 C31 5.98(19) . . . . ?
C28 C19 C24 C23 177.99(12) . . . . ?
C28 C19 C24 C25 -2.21(19) . . . . ?
C29 O1 C32 C13 169.19(10) . . . . ?
C29 O1 C32 C31 -15.05(14) . . . . ?
C29 C1 C2 C35 -176.93(13) . . . . ?
C29 C1 C6 C5 176.20(14) . . . . ?
C29 C30 C31 C20 -164.11(11) . . . . ?
C29 C30 C31 C32 17.31(13) . . . . ?
C29 C30 C33 O2 63.20(14) . . . . ?
C30 C7 C8 C9 177.60(13) . . . . ?
C30 C7 C12 C11 -178.58(13) . . . . ?
C30 C31 C32 O1 -2.60(14) . . . . ?
C30 C31 C32 C13 172.07(13) . . . . ?
C31 C20 C21 C22 175.75(12) . . . . ?
C31 C30 C33 O2 -46.83(14) . . . . ?
C32 O1 C29 C1 153.04(10) . . . . ?
C32 O1 C29 C30 25.51(12) . . . . ?
C32 C13 C14 C15 -175.86(13) . . . . ?
C32 C13 C18 C17 175.75(12) . . . . ?
C33 O2 C34 O3 1.6(2) . . . . ?
C33 C30 C31 C20 -47.09(15) . . . . ?
C33 C30 C31 C32 134.33(11) . . . . ?
C34 O2 C33 C30 -127.05(13) . . . . ?
